data_2011839
loop_
_publ_author_name
'Pons y Moll, Olivier'
'Le Borgne, Thierry'
'Thu\'ery, Pierre'
'Ephritikhine, Michel'

_publ_section_title
;
 An ion pair uniting a gadolinium(III)--Schiff base complex and uranyl
 tetrachloride
;
_journal_issue 4
_journal_name_full 'Acta Crystallographica Section C'
_journal_page_first 392
_journal_page_last 393
_journal_paper_doi 10.1107/S0108270101001445
_journal_volume 57
_journal_year 2001
_chemical_formula_iupac '[Gd (C11 H14 N O2)2 Cl2 (C5 H5 N)2]2 [U Cl4 O2], 4C5 H5 N'
_chemical_formula_sum 'C88 H108 Cl8 Gd2 N12 O10 U'
_chemical_formula_weight 2329.99
_space_group_IT_number 2
_symmetry_cell_setting triclinic
_symmetry_space_group_name_Hall '-P 1'
_symmetry_space_group_name_H-M 'P -1'
_audit_creation_method SHELXL-97
_cell_angle_alpha 92.239(3)
_cell_angle_beta 101.526(3)
_cell_angle_gamma 91.353(3)
_cell_formula_units_Z 1
_cell_length_a 11.1331(5)
_cell_length_b 11.8704(6)
_cell_length_c 18.8044(7)
_cell_measurement_reflns_used 16824
_cell_measurement_temperature 100(2)
_cell_measurement_theta_max 25.68
_cell_measurement_theta_min 2.86
_cell_volume 2431.86(19)
_computing_cell_refinement 'DENZO-SMN (Otwinowski & Minor, 1997)'
_computing_data_collection 'KappaCCD Software (Nonius, 1997)'
_computing_data_reduction DENZO-SMN
_computing_molecular_graphics 'SHELXTL (Sheldrick, 1999)'
_computing_publication_material 'SHELXTL (Sheldrick, 1999) and PARST97 (Nardelli, 1995)'
_computing_structure_refinement 'SHELXL97 (Sheldrick, 1997)'
_computing_structure_solution 'SHELXS97 (Sheldrick, 1990)'
_diffrn_ambient_temperature 100(2)
_diffrn_detector_area_resol_mean 18
_diffrn_measured_fraction_theta_full .919
_diffrn_measured_fraction_theta_max .919
_diffrn_measurement_device_type 'Nonius KappaCCD'
_diffrn_measurement_method \f
_diffrn_radiation_monochromator graphite
_diffrn_radiation_source 'fine-focus sealed tube'
_diffrn_radiation_type MoK\a
_diffrn_radiation_wavelength .71073
_diffrn_reflns_av_R_equivalents .0434
_diffrn_reflns_av_sigmaI/netI .0659
_diffrn_reflns_limit_h_max 13
_diffrn_reflns_limit_h_min -13
_diffrn_reflns_limit_k_max 14
_diffrn_reflns_limit_k_min -14
_diffrn_reflns_limit_l_max 22
_diffrn_reflns_limit_l_min -22
_diffrn_reflns_number 16824
_diffrn_reflns_theta_full 25.68
_diffrn_reflns_theta_max 25.68
_diffrn_reflns_theta_min 2.86
_diffrn_standards_decay_% none
_exptl_absorpt_coefficient_mu 3.288
_exptl_absorpt_correction_T_max .720
_exptl_absorpt_correction_T_min .545
_exptl_absorpt_correction_type empirical
_exptl_absorpt_process_details '(PLATON; Spek, 2000)'
_exptl_crystal_colour 'translucent dark orange'
_exptl_crystal_density_diffrn 1.591
_exptl_crystal_density_meas ?
_exptl_crystal_description platelet
_exptl_crystal_F_000 1156
_exptl_crystal_size_max .18
_exptl_crystal_size_mid .15
_exptl_crystal_size_min .10
_refine_diff_density_max .991
_refine_diff_density_min -.796
_refine_ls_extinction_method none
_refine_ls_goodness_of_fit_ref 1.019
_refine_ls_hydrogen_treatment mixed
_refine_ls_matrix_type full
_refine_ls_number_parameters 547
_refine_ls_number_reflns 8501
_refine_ls_number_restraints 26
_refine_ls_restrained_S_all 1.030
_refine_ls_R_factor_all .055
_refine_ls_R_factor_gt .038
_refine_ls_shift/su_max .001
_refine_ls_shift/su_mean .000
_refine_ls_structure_factor_coef Fsqd
_refine_ls_weighting_details 'calc w = 1/[\s^2^(Fo^2^)+(0.0470P)^2^] where P = (Fo^2^+2Fc^2^)/3'
_refine_ls_weighting_scheme calc
_refine_ls_wR_factor_ref .099
_reflns_number_gt 6568
_reflns_number_total 8501
_reflns_threshold_expression I>2\sa(I)
_cod_data_source_file av1069.cif
_cod_data_source_block I
_cod_depositor_comments
;
The following automatic conversions were performed:

'_exptl_crystal_density_meas' value 'not measured' was changed to '?'
- the value is perceived as not measured.

Automatic conversion script
Id: cif_fix_values 3008 2015-01-20 13:52:24Z robertas 
;
_cod_database_code 2011839
_cod_database_fobs_code 2011839

loop_
_symmetry_equiv_pos_as_xyz
'x, y, z'
'-x, -y, -z'

loop_
_atom_site_label
_atom_site_fract_x
_atom_site_fract_y
_atom_site_fract_z
_atom_site_U_iso_or_equiv
_atom_site_adp_type
_atom_site_calc_flag
_atom_site_refinement_flags
_atom_site_occupancy
_atom_site_disorder_assembly
_atom_site_disorder_group
_atom_site_type_symbol
U .0000 .0000 .0000 .02852(9) Uani d S 1 . . U
Gd .64463(2) -.42406(2) .294286(13) .02477(9) Uani d . 1 . . Gd
Cl1 .44680(13) -.52772(13) .32478(8) .0383(3) Uani d . 1 . . Cl
Cl2 .86340(13) -.31930(13) .34473(7) .0383(3) Uani d . 1 . . Cl
Cl3 -.19766(14) -.12364(13) -.06825(8) .0420(4) Uani d . 1 . . Cl
Cl4 -.10272(15) .03262(14) .11438(8) .0450(4) Uani d . 1 . . Cl
O1 .5214(3) -.5089(3) .1709(2) .0337(9) Uani d . 1 . . O
O2 .7400(3) -.5594(3) .23641(18) .0285(8) Uani d . 1 . . O
O3 .7095(3) -.3256(3) .18393(19) .0301(8) Uani d . 1 . . O
O4 .5239(3) -.2815(3) .24422(18) .0274(8) Uani d . 1 . . O
O5 .0700(4) -.1233(3) .0378(2) .0385(10) Uani d . 1 . . O
N1 .9479(4) -.6551(4) .2344(2) .0334(11) Uani d . 1 . . N
H1 .8842 -.6163 .2531 .040 Uiso d R 1 . . H
N2 .3172(4) -.1837(4) .2407(2) .0362(11) Uani d . 1 . . N
H2 .3744 -.2290 .2597 .043 Uiso d R 1 . . H
N3 .7424(4) -.5574(4) .3964(2) .0321(11) Uani d . 1 . . N
N4 .6031(4) -.3080(4) .4071(2) .0327(10) Uani d . 1 . . N
C1 .3902(5) -.5035(5) .1428(3) .0351(13) Uani d . 1 . . C
H1B .3696 -.5422 .0960 .053 Uiso calc R 1 . . H
H1C .3680 -.4261 .1384 .053 Uiso calc R 1 . . H
H1D .3464 -.5386 .1756 .053 Uiso calc R 1 . . H
C2 .5859(5) -.5718(4) .1296(3) .0278(11) Uani d . 1 . . C
C3 .7063(5) -.5961(4) .1686(3) .0276(11) Uani d . 1 . . C
C4 .7826(5) -.6583(4) .1313(3) .0286(12) Uani d . 1 . . C
C5 .7395(5) -.6969(5) .0578(3) .0331(13) Uani d . 1 . . C
H5A .7896 -.7386 .0334 .040 Uiso calc R 1 . . H
C6 .6232(6) -.6720(5) .0232(3) .0364(14) Uani d . 1 . . C
H6A .5950 -.6967 -.0249 .044 Uiso calc R 1 . . H
C7 .5469(5) -.6103(5) .0592(3) .0368(14) Uani d . 1 . . C
H7A .4681 -.5950 .0349 .044 Uiso calc R 1 . . H
C8 .9032(5) -.6855(5) .1678(3) .0292(12) Uani d . 1 . . C
H8A .9515 -.7271 .1421 .035 Uiso calc R 1 . . H
C9 1.0698(6) -.6831(6) .2766(3) .0541(19) Uani d D 1 . . C
C10 1.0554(9) -.8063(8) .3014(6) .112(4) Uani d DU 1 . . C
H10A 1.1324 -.8293 .3288 .168 Uiso calc R 1 . . H
H10B 1.0302 -.8564 .2594 .168 Uiso calc R 1 . . H
H10C .9946 -.8088 .3311 .168 Uiso calc R 1 . . H
C11 1.0940(7) -.6139(8) .3450(4) .080(3) Uani d DU 1 . . C
H11A 1.1057 -.5363 .3347 .120 Uiso calc R 1 . . H
H11B 1.1665 -.6390 .3762 .120 Uiso calc R 1 . . H
H11C 1.0255 -.6212 .3686 .120 Uiso calc R 1 . . H
C12 1.1626(6) -.6882(8) .2317(4) .070(2) Uani d . 1 . . C
H12A 1.1775 -.6142 .2159 .105 Uiso calc R 1 . . H
H12B 1.1340 -.7384 .1902 .105 Uiso calc R 1 . . H
H12C 1.2372 -.7154 .2596 .105 Uiso calc R 1 . . H
C13 .8221(5) -.3392(5) .1576(3) .0373(14) Uani d . 1 . . C
H13A .8173 -.3004 .1133 .056 Uiso calc R 1 . . H
H13B .8339 -.4180 .1487 .056 Uiso calc R 1 . . H
H13C .8899 -.3083 .1934 .056 Uiso calc R 1 . . H
C14 .6321(5) -.2453(4) .1506(3) .0267(11) Uani d . 1 . . C
C15 .5324(5) -.2277(4) .1846(3) .0264(11) Uani d . 1 . . C
C16 .4432(5) -.1499(5) .1542(3) .0288(12) Uani d . 1 . . C
C17 .4593(5) -.0916(5) .0930(3) .0352(13) Uani d . 1 . . C
H17A .4005 -.0416 .0724 .042 Uiso calc R 1 . . H
C18 .5601(6) -.1077(5) .0635(3) .0402(15) Uani d . 1 . . C
H18A .5715 -.0657 .0245 .048 Uiso calc R 1 . . H
C19 .6472(5) -.1868(5) .0913(3) .0312(12) Uani d . 1 . . C
H19A .7142 -.1993 .0698 .037 Uiso calc R 1 . . H
C20 .3371(5) -.1317(5) .1849(3) .0346(13) Uani d . 1 . . C
H20A .2803 -.0805 .1637 .042 Uiso calc R 1 . . H
C21 .2101(6) -.1777(7) .2764(3) .055(2) Uani d . 1 . . C
C22 .1607(8) -.3053(8) .2768(6) .089(3) Uani d . 1 . . C
H22A .1316 -.3339 .2278 .133 Uiso calc R 1 . . H
H22B .0948 -.3079 .3028 .133 Uiso calc R 1 . . H
H22C .2261 -.3507 .3002 .133 Uiso calc R 1 . . H
C23 .1092(7) -.1167(10) .2331(5) .095(3) Uani d . 1 . . C
H23A .1344 -.0392 .2309 .143 Uiso calc R 1 . . H
H23B .0389 -.1205 .2554 .143 Uiso calc R 1 . . H
H23C .0885 -.1505 .1849 .143 Uiso calc R 1 . . H
C24 .2558(8) -.1392(9) .3538(4) .083(3) Uani d U 1 . . C
H24A .2850 -.0621 .3560 .125 Uiso calc R 1 . . H
H24B .3216 -.1856 .3753 .125 Uiso calc R 1 . . H
H24C .1903 -.1450 .3799 .125 Uiso calc R 1 . . H
C25 .7193(6) -.6686(5) .3842(3) .0423(15) Uani d . 1 . . C
H25A .6643 -.6936 .3423 .051 Uiso calc R 1 . . H
C26 .7742(6) -.7481(6) .4315(3) .0481(17) Uani d . 1 . . C
H26A .7580 -.8249 .4210 .058 Uiso calc R 1 . . H
C27 .8545(7) -.7099(7) .4954(4) .0547(19) Uani d . 1 . . C
H27A .8931 -.7606 .5283 .066 Uiso calc R 1 . . H
C28 .8744(6) -.5983(6) .5081(3) .0468(17) Uani d . 1 . . C
H28A .9258 -.5709 .5508 .056 Uiso calc R 1 . . H
C29 .8185(5) -.5232(6) .4576(3) .0387(14) Uani d . 1 . . C
H29A .8350 -.4463 .4671 .046 Uiso calc R 1 . . H
C30 .5772(5) -.3516(5) .4674(3) .0381(14) Uani d . 1 . . C
H30A .5745 -.4297 .4700 .046 Uiso calc R 1 . . H
C31 .5541(6) -.2874(6) .5259(3) .0487(17) Uani d . 1 . . C
H31A .5349 -.3221 .5658 .058 Uiso calc R 1 . . H
C32 .5599(6) -.1726(6) .5244(3) .0430(15) Uani d . 1 . . C
H32A .5472 -.1275 .5636 .052 Uiso calc R 1 . . H
C33 .5860(6) -.1243(5) .4614(3) .0402(14) Uani d . 1 . . C
H33A .5879 -.0465 .4573 .048 Uiso calc R 1 . . H
C34 .6085(5) -.1958(5) .4060(3) .0381(14) Uani d . 1 . . C
H34A .6287 -.1636 .3654 .046 Uiso calc R 1 . . H
N5 .5552(6) .0687(5) .3194(3) .0566(16) Uani d . 1 . . N
C35 .6524(7) .0423(6) .2910(4) .0524(18) Uani d . 1 . . C
H35A .7114 -.0026 .3172 .063 Uiso calc R 1 . . H
C36 .6696(7) .0781(6) .2250(4) .0540(18) Uani d . 1 . . C
H36A .7394 .0595 .2076 .065 Uiso calc R 1 . . H
C37 .5795(8) .1435(6) .1844(4) .057(2) Uani d . 1 . . C
H37A .5880 .1687 .1394 .068 Uiso calc R 1 . . H
C38 .4789(7) .1693(6) .2124(4) .0526(18) Uani d . 1 . . C
H38A .4169 .2117 .1867 .063 Uiso calc R 1 . . H
C39 .4717(7) .1313(6) .2792(4) .0577(19) Uani d . 1 . . C
H39A .4034 .1505 .2980 .069 Uiso calc R 1 . . H
C40 1.0575(8) -.5946(7) .0229(5) .071(2) Uani d U 1 . . C
C41 1.0907(7) -.4973(7) .0666(5) .064(2) Uani d . 1 . . C
C42 1.0300(9) -.4021(7) .0413(5) .075(3) Uani d . 1 . . C
C43 .9182(9) -.0681(8) .4554(7) .084(3) Uani d . 1 . . C
C44 .9980(10) -.0077(10) .4252(5) .089(3) Uani d . 1 . . C
C45 1.0811(9) .0601(10) .4719(7) .093(3) Uani d . 1 . . C

loop_
_atom_site_aniso_label
_atom_site_aniso_U_11
_atom_site_aniso_U_22
_atom_site_aniso_U_33
_atom_site_aniso_U_12
_atom_site_aniso_U_13
_atom_site_aniso_U_23
U .02998(16) .02591(17) .03069(16) .00621(12) .00760(13) .00287(11)
Gd .02113(14) .02938(16) .02371(15) .00394(11) .00331(11) .00454(10)
Cl1 .0301(7) .0462(9) .0379(8) -.0064(6) .0038(6) .0135(6)
Cl2 .0290(7) .0503(9) .0341(7) -.0053(6) .0037(6) -.0005(6)
Cl3 .0393(8) .0371(8) .0458(8) -.0004(6) .0002(7) -.0006(6)
Cl4 .0515(9) .0432(9) .0460(9) .0058(7) .0236(7) .0008(7)
O1 .0193(18) .044(2) .037(2) .0043(17) .0025(17) .0010(17)
O2 .0254(19) .031(2) .0277(19) .0039(16) .0021(16) .0005(15)
O3 .0218(18) .039(2) .033(2) .0059(16) .0120(16) .0097(16)
O4 .0276(19) .029(2) .0282(19) .0070(16) .0085(16) .0097(15)
O5 .039(2) .035(2) .042(2) .0061(18) .0078(19) .0086(18)
N1 .026(2) .040(3) .033(3) .012(2) .001(2) .002(2)
N2 .028(2) .055(3) .028(2) .014(2) .009(2) .008(2)
N3 .033(3) .036(3) .028(2) .010(2) .005(2) .005(2)
N4 .037(3) .029(3) .036(3) .006(2) .014(2) .0066(19)
C1 .021(3) .049(4) .034(3) .008(3) .003(2) .006(3)
C2 .022(3) .029(3) .033(3) .001(2) .004(2) .003(2)
C3 .029(3) .028(3) .023(3) -.001(2) .001(2) .001(2)
C4 .027(3) .028(3) .032(3) .003(2) .009(2) .005(2)
C5 .035(3) .033(3) .033(3) -.002(2) .010(3) .000(2)
C6 .043(3) .039(3) .026(3) .000(3) .003(3) .001(2)
C7 .034(3) .039(3) .033(3) -.003(3) -.003(3) .010(2)
C8 .030(3) .030(3) .029(3) .003(2) .010(2) .001(2)
C9 .027(3) .088(6) .045(4) .024(3) .002(3) -.005(4)
C10 .098(6) .098(7) .123(7) .026(5) -.025(6) .034(6)
C11 .052(4) .114(6) .072(5) .018(4) .008(4) -.017(5)
C12 .029(3) .130(8) .050(4) .011(4) .006(3) .002(4)
C13 .027(3) .041(4) .049(4) .008(3) .017(3) .014(3)
C14 .027(3) .027(3) .026(3) .005(2) .006(2) .003(2)
C15 .024(3) .029(3) .024(3) -.003(2) .001(2) .000(2)
C16 .030(3) .031(3) .026(3) .002(2) .004(2) .008(2)
C17 .041(3) .035(3) .030(3) .010(3) .005(3) .010(2)
C18 .053(4) .039(4) .034(3) .007(3) .018(3) .017(3)
C19 .031(3) .037(3) .027(3) .004(2) .010(2) .004(2)
C20 .034(3) .040(3) .029(3) .010(3) .004(3) .008(2)
C21 .040(4) .096(6) .037(4) .028(4) .018(3) .022(4)
C22 .064(5) .097(8) .112(8) .005(5) .027(5) .035(6)
C23 .050(5) .168(11) .080(6) .042(6) .033(5) .026(6)
C24 .072(5) .138(7) .048(4) .017(5) .029(4) .003(4)
C25 .044(4) .044(4) .037(3) .006(3) .003(3) .008(3)
C26 .061(4) .041(4) .043(4) .019(3) .008(3) .011(3)
C27 .057(4) .063(5) .050(4) .028(4) .016(4) .023(4)
C28 .041(4) .075(5) .024(3) .015(3) .003(3) .009(3)
C29 .036(3) .048(4) .033(3) .010(3) .006(3) .004(3)
C30 .044(3) .035(3) .040(3) .009(3) .016(3) .008(3)
C31 .055(4) .056(4) .043(4) .017(3) .027(3) .013(3)
C32 .053(4) .044(4) .035(3) .014(3) .015(3) .003(3)
C33 .051(4) .032(3) .039(3) .008(3) .013(3) .000(3)
C34 .040(3) .043(4) .035(3) .000(3) .016(3) .009(3)
N5 .063(4) .060(4) .052(3) .008(3) .021(3) .019(3)
C35 .048(4) .051(4) .059(4) .004(3) .010(4) .014(3)
C36 .050(4) .052(4) .065(5) -.011(3) .027(4) -.010(4)
C37 .086(6) .045(4) .041(4) -.027(4) .019(4) .002(3)
C38 .063(5) .044(4) .047(4) .002(3) .002(4) .009(3)
C39 .065(5) .058(5) .057(4) .020(4) .025(4) .011(3)
C40 .085(5) .057(5) .097(5) .024(4) .070(5) .030(4)
C41 .071(5) .047(5) .087(6) .007(4) .049(5) .008(4)
C42 .103(7) .047(5) .095(7) -.006(5) .072(6) .005(4)
C43 .078(7) .049(5) .116(9) .018(5) -.001(6) -.017(5)
C44 .061(6) .107(8) .091(7) .046(6) -.005(6) -.010(6)
C45 .068(6) .097(8) .111(9) .003(6) .005(6) .038(6)

loop_
_atom_type_symbol
_atom_type_description
_atom_type_scat_dispersion_real
_atom_type_scat_dispersion_imag
_atom_type_scat_source
C C .0033 .0016 'International Tables Vol C Tables 4.2.6.8 and 6.1.1.4'
H H .0000 .0000 'International Tables Vol C Tables 4.2.6.8 and 6.1.1.4'
N N .0061 .0033 'International Tables Vol C Tables 4.2.6.8 and 6.1.1.4'
O O .0106 .0060 'International Tables Vol C Tables 4.2.6.8 and 6.1.1.4'
Cl Cl .1484 .1585 'International Tables Vol C Tables 4.2.6.8 and 6.1.1.4'
Gd Gd -.1653 3.9035 'International Tables Vol C Tables 4.2.6.8 and 6.1.1.4'
U U -9.6767 9.6646 'International Tables Vol C Tables 4.2.6.8 and 6.1.1.4'

loop_
_geom_angle_atom_site_label_1
_geom_angle_atom_site_label_2
_geom_angle_atom_site_label_3
_geom_angle_site_symmetry_1
_geom_angle_site_symmetry_3
_geom_angle
_geom_angle_publ_flag
O5 U O5 2 . 180.0 ?
O5 U Cl4 2 2 90.45(13) ?
O5 U Cl4 . 2 89.55(13) ?
O5 U Cl4 2 . 89.55(13) ?
O5 U Cl4 . . 90.45(13) yes
Cl4 U Cl4 2 . 180.0 ?
O5 U Cl3 2 . 89.43(13) ?
O5 U Cl3 . . 90.57(13) yes
Cl4 U Cl3 2 . 89.71(5) ?
Cl4 U Cl3 . . 90.29(5) yes
O5 U Cl3 2 2 90.57(13) ?
O5 U Cl3 . 2 89.43(13) ?
Cl4 U Cl3 2 2 90.29(5) ?
Cl4 U Cl3 . 2 89.71(5) ?
Cl3 U Cl3 . 2 180.0 ?
O4 Gd O2 . . 128.51(12) yes
O4 Gd O1 . . 74.65(12) yes
O2 Gd O1 . . 63.54(12) yes
O4 Gd N4 . . 76.39(13) yes
O2 Gd N4 . . 154.59(13) yes
O1 Gd N4 . . 138.34(13) yes
O4 Gd N3 . . 156.17(13) yes
O2 Gd N3 . . 74.90(13) yes
O1 Gd N3 . . 120.13(13) yes
N4 Gd N3 . . 80.88(14) yes
O4 Gd O3 . . 63.23(11) yes
O2 Gd O3 . . 74.10(12) yes
O1 Gd O3 . . 68.65(12) yes
N4 Gd O3 . . 121.78(13) yes
N3 Gd O3 . . 137.57(12) yes
O4 Gd Cl1 . . 89.58(9) yes
O2 Gd Cl1 . . 105.62(10) yes
O1 Gd Cl1 . . 74.25(9) yes
N4 Gd Cl1 . . 76.25(11) yes
N3 Gd Cl1 . . 78.05(11) yes
O3 Gd Cl1 . . 138.38(8) yes
O4 Gd Cl2 . . 103.34(10) yes
O2 Gd Cl2 . . 89.47(9) yes
O1 Gd Cl2 . . 137.57(9) yes
N4 Gd Cl2 . . 78.19(11) yes
N3 Gd Cl2 . . 78.62(11) yes
O3 Gd Cl2 . . 72.88(8) yes
Cl1 Gd Cl2 . . 147.64(4) yes
C2 O1 C1 . . 116.2(4) ?
C2 O1 Gd . . 116.4(3) ?
C1 O1 Gd . . 127.3(3) ?
C3 O2 Gd . . 126.1(3) ?
C3 O2 N1 . . 86.3(3) ?
Gd O2 N1 . . 144.69(19) ?
C14 O3 C13 . . 115.7(4) ?
C14 O3 Gd . . 116.7(3) ?
C13 O3 Gd . . 127.3(3) ?
C15 O4 Gd . . 127.0(3) ?
C15 O4 N2 . . 87.2(3) ?
Gd O4 N2 . . 144.44(18) ?
C8 N1 C9 . . 126.4(5) ?
C8 N1 O2 . . 87.1(3) ?
C9 N1 O2 . . 146.4(4) ?
C20 N2 C21 . . 128.8(5) ?
C20 N2 O4 . . 87.8(3) ?
C21 N2 O4 . . 143.3(4) ?
C29 N3 C25 . . 117.7(5) ?
C29 N3 Gd . . 124.6(4) ?
C25 N3 Gd . . 117.6(4) ?
C34 N4 C30 . . 116.4(5) ?
C34 N4 Gd . . 118.1(4) ?
C30 N4 Gd . . 125.6(4) ?
C7 C2 O1 . . 127.0(5) ?
C7 C2 C3 . . 120.5(5) ?
O1 C2 C3 . . 112.5(4) ?
O2 C3 C4 . . 123.4(5) ?
O2 C3 C2 . . 118.8(5) ?
C4 C3 C2 . . 117.8(4) ?
C3 C4 C5 . . 120.5(5) ?
C3 C4 C8 . . 120.0(5) ?
C5 C4 C8 . . 119.5(5) ?
C6 C5 C4 . . 119.4(5) ?
C5 C6 C7 . . 120.9(5) ?
C2 C7 C6 . . 121.0(5) ?
N1 C8 C4 . . 123.2(5) ?
C12 C9 C11 . . 119.7(7) ?
C12 C9 N1 . . 112.2(5) ?
C11 C9 N1 . . 108.5(5) ?
C12 C9 C10 . . 105.3(7) ?
C11 C9 C10 . . 104.0(7) ?
N1 C9 C10 . . 105.9(6) ?
C19 C14 O3 . . 125.9(5) ?
C19 C14 C15 . . 121.8(5) ?
O3 C14 C15 . . 112.3(4) ?
O4 C15 C14 . . 120.2(4) ?
O4 C15 C16 . . 121.6(5) ?
C14 C15 C16 . . 118.1(5) ?
C17 C16 C15 . . 119.4(5) ?
C17 C16 C20 . . 120.0(5) ?
C15 C16 C20 . . 120.6(5) ?
C18 C17 C16 . . 120.6(5) ?
C17 C18 C19 . . 120.8(5) ?
C14 C19 C18 . . 119.2(5) ?
N2 C20 C16 . . 122.6(5) ?
C23 C21 N2 . . 111.7(5) ?
C23 C21 C24 . . 118.2(7) ?
N2 C21 C24 . . 107.8(6) ?
C23 C21 C22 . . 106.1(7) ?
N2 C21 C22 . . 105.4(6) ?
C24 C21 C22 . . 106.8(7) ?
N3 C25 C26 . . 122.8(6) ?
C25 C26 C27 . . 118.3(6) ?
C28 C27 C26 . . 118.4(6) ?
C27 C28 C29 . . 120.4(6) ?
N3 C29 C28 . . 122.4(6) ?
N4 C30 C31 . . 124.0(6) ?
C32 C31 C30 . . 119.4(6) ?
C31 C32 C33 . . 117.9(6) ?
C34 C33 C32 . . 118.3(6) ?
N4 C34 C33 . . 124.0(5) ?
C39 N5 C35 . . 116.2(6) ?
N5 C35 C36 . . 123.3(7) ?
C35 C36 C37 . . 118.6(7) ?
C38 C37 C36 . . 118.5(6) ?
C37 C38 C39 . . 118.3(7) ?
N5 C39 C38 . . 125.0(7) ?
C41 C40 C42 . 2_745 123.4(8) ?
C42 C41 C40 . . 114.8(8) ?
C41 C42 C40 . 2_745 121.8(8) ?
C44 C43 C45 . 2_756 122.1(9) ?
C43 C44 C45 . . 116.1(10) ?
C44 C45 C43 . 2_756 121.8(10) ?

loop_
_geom_bond_atom_site_label_1
_geom_bond_atom_site_label_2
_geom_bond_site_symmetry_2
_geom_bond_distance
_geom_bond_publ_flag
U O5 2 1.780(4) ?
U O5 . 1.780(4) yes
U Cl4 2 2.6501(15) ?
U Cl3 . 2.6861(15) yes
U Cl4 . 2.6501(15) yes
U Cl3 2 2.6862(15) ?
Gd O1 . 2.601(4) yes
Gd O2 . 2.302(3) yes
Gd O3 . 2.635(3) yes
Gd O4 . 2.298(3) yes
Gd N3 . 2.620(4) yes
Gd N4 . 2.609(4) yes
Gd Cl1 . 2.6695(14) yes
Gd Cl2 . 2.6869(14) yes
O1 C2 . 1.370(6) ?
O1 C1 . 1.454(6) ?
O2 C3 . 1.309(6) ?
O2 N1 . 2.609(5) ?
O3 C14 . 1.383(6) ?
O3 C13 . 1.448(6) ?
O4 C15 . 1.330(6) ?
O4 N2 . 2.592(6) ?
N1 C8 . 1.285(7) ?
N1 C9 . 1.481(7) ?
N2 C20 . 1.292(7) ?
N2 C21 . 1.483(7) ?
N3 C29 . 1.328(7) ?
N3 C25 . 1.342(8) ?
N4 C34 . 1.333(7) ?
N4 C30 . 1.344(7) ?
C2 C7 . 1.366(8) ?
C2 C3 . 1.435(7) ?
C3 C4 . 1.409(7) ?
C4 C5 . 1.423(7) ?
C4 C8 . 1.431(7) ?
C5 C6 . 1.372(8) ?
C6 C7 . 1.392(8) ?
C9 C12 . 1.460(9) ?
C9 C11 . 1.472(7) ?
C9 C10 . 1.567(8) ?
C14 C19 . 1.373(7) ?
C14 C15 . 1.403(7) ?
C15 C16 . 1.422(7) ?
C16 C17 . 1.406(7) ?
C16 C20 . 1.431(8) ?
C17 C18 . 1.362(8) ?
C18 C19 . 1.405(8) ?
C21 C23 . 1.472(10) ?
C21 C24 . 1.493(10) ?
C21 C22 . 1.600(12) ?
C25 C26 . 1.390(8) ?
C26 C27 . 1.399(10) ?
C27 C28 . 1.342(10) ?
C28 C29 . 1.392(8) ?
C30 C31 . 1.383(8) ?
C31 C32 . 1.364(9) ?
C32 C33 . 1.414(8) ?
C33 C34 . 1.384(8) ?
N5 C39 . 1.336(9) ?
N5 C35 . 1.337(9) ?
C35 C36 . 1.376(10) ?
C36 C37 . 1.403(10) ?
C37 C38 . 1.364(10) ?
C38 C39 . 1.369(10) ?
C40 C41 . 1.388(12) ?
C40 C42 2_745 1.390(13) ?
C41 C42 . 1.381(11) ?
C42 C40 2_745 1.390(13) ?
C43 C44 . 1.353(15) ?
C43 C45 2_756 1.365(14) ?
C44 C45 . 1.363(14) ?
C45 C43 2_756 1.365(14) ?

loop_
_geom_hbond_atom_site_label_D
_geom_hbond_atom_site_label_H
_geom_hbond_atom_site_label_A
_geom_hbond_distance_DH
_geom_hbond_distance_HA
_geom_hbond_distance_DA
_geom_hbond_angle_DHA
_geom_hbond_publ_flag
N1 H1 O2 .97 1.73 2.609(5) 148 yes
N2 H2 O4 .87 1.86 2.592(6) 140 yes
